data_4070911
loop_
_publ_author_name
'Cameron, Thomas M.'
'Xu, Chongying'
'Dipasquale, Antonio G.'
'Rheingold, Arnold L.'

_publ_section_title
;
 Synthesis and Structure of Strontium and Barium Guanidinates and
 Mixed-Ligand Guanidinate Pentamethylcyclopentadienyl Complexes
;
_journal_issue 7
_journal_name_full Organometallics
_journal_page_first 1596
_journal_paper_doi 10.1021/om701118j
_journal_volume 27
_journal_year 2008
_chemical_formula_sum 'C36 H80 N12 Sr2'
_chemical_formula_weight 856.36
_chemical_name_common 3
_chemical_name_systematic
;
 ?
;
_space_group.centring_type P

_space_group_IT_number 2
_space_group.IT_number 2

_symmetry_cell_setting triclinic
_symmetry_space_group_name_Hall '-P 1'
_symmetry_space_group_name_H-M 'P -1'
_atom_sites_solution_hydrogens geom
_atom_sites_solution_primary direct
_atom_sites_solution_secondary difmap
_audit_creation_method SHELXL-97
_cell_angle_alpha 90.6080(10)
_cell_angle_beta 93.6150(10)
_cell_angle_gamma 111.0420(10)
_cell_formula_units_Z 2
_cell_length_a 9.8910(6)
_cell_length_b 11.8040(7)
_cell_length_c 21.6540(13)
_cell_measurement_reflns_used 7905
_cell_measurement_temperature 150(2)
_cell_measurement_theta_max 27.95
_cell_measurement_theta_min 2.32
_cell_volume 2353.4(2)
_computing_cell_refinement 'Bruker SMART'
_computing_data_collection 'Bruker SMART'
_computing_data_reduction 'Bruker SAINT'
_computing_molecular_graphics ORTEP-32
_computing_publication_material WinGX
_computing_structure_refinement SHELXL-97
_computing_structure_solution SIR-2004
_diffrn_ambient_temperature 150(2)
_diffrn_measured_fraction_theta_full 0.996
_diffrn_measured_fraction_theta_max 0.915
_diffrn_measurement_device_type 'CCD area detector'
_diffrn_measurement_method 'phi and omega scans'
_diffrn_radiation_monochromator graphite
_diffrn_radiation_source 'fine-focus sealed tube'
_diffrn_radiation_type MoK\a
_diffrn_radiation_wavelength 0.71073
_diffrn_reflns_av_R_equivalents 0.0245
_diffrn_reflns_av_sigmaI/netI 0.0312
_diffrn_reflns_limit_h_max 12
_diffrn_reflns_limit_h_min -12
_diffrn_reflns_limit_k_max 15
_diffrn_reflns_limit_k_min -15
_diffrn_reflns_limit_l_max 28
_diffrn_reflns_limit_l_min -28
_diffrn_reflns_number 29060
_diffrn_reflns_theta_full 25.00
_diffrn_reflns_theta_max 28.19
_diffrn_reflns_theta_min 2.05
_exptl_absorpt_coefficient_mu 2.303
_exptl_absorpt_correction_T_max 0.6559
_exptl_absorpt_correction_T_min 0.6559
_exptl_absorpt_correction_type multi-scan
_exptl_absorpt_process_details SADABS
_exptl_crystal_colour colorless
_exptl_crystal_density_diffrn 1.208
_exptl_crystal_density_method 'not measured'
_exptl_crystal_description block
_exptl_crystal_F_000 912
_exptl_crystal_size_max 0.20
_exptl_crystal_size_mid 0.20
_exptl_crystal_size_min 0.20
_refine_diff_density_max 0.869
_refine_diff_density_min -0.213
_refine_diff_density_rms 0.058
_refine_ls_extinction_method none
_refine_ls_goodness_of_fit_ref 1.040
_refine_ls_hydrogen_treatment constr
_refine_ls_matrix_type full
_refine_ls_number_parameters 475
_refine_ls_number_reflns 10611
_refine_ls_number_restraints 0
_refine_ls_restrained_S_all 1.040
_refine_ls_R_factor_all 0.0441
_refine_ls_R_factor_gt 0.0330
_refine_ls_shift/su_max 0.001
_refine_ls_shift/su_mean 0.000
_refine_ls_structure_factor_coef Fsqd
_refine_ls_weighting_details 'calc w=1/[\s^2^(Fo^2^)+(0.0446P)^2^+0.6453P] where P=(Fo^2^+2Fc^2^)/3'
_refine_ls_weighting_scheme calc
_refine_ls_wR_factor_gt 0.0801
_refine_ls_wR_factor_ref 0.0845
_reflns_number_gt 8759
_reflns_number_total 10611
_reflns_threshold_expression >2sigma(I)
_cod_data_source_file om701118j-file003.cif
_cod_data_source_block 3
_cod_depositor_comments
;
The following automatic conversions were performed:

'_symmetry_cell_setting' value 'Triclinic' changed to 'triclinic'
according to /home/saulius/struct/CIF-dictionaries/cif_core.dic
dictionary named 'cif_core.dic' version 2.4.1 from 2010-06-29.

Automatic conversion script
Id: cif_fix_values 1715 2011-07-08 13:25:40Z adriana 

The following automatic conversions were performed:

'_space_group.centring_type' value 'primitive' was replaced with the
value 'P' as specified in the replacement file
'/home/antanas/src/cod-tools/trunk/data/replacement-values/replacement_values.lst'.

Automatic conversion script
Id: cif_fix_values 5642 2017-10-24 12:04:52Z antanas 
;
_cod_original_sg_symbol_H-M P-1
_cod_database_code 4070911

loop_
_symmetry_equiv_pos_as_xyz
'x, y, z'
'-x, -y, -z'

loop_
_atom_site_label
_atom_site_type_symbol
_atom_site_fract_x
_atom_site_fract_y
_atom_site_fract_z
_atom_site_U_iso_or_equiv
_atom_site_adp_type
_atom_site_occupancy
_atom_site_symmetry_multiplicity
_atom_site_calc_flag
_atom_site_refinement_flags
C1 C -0.0396(3) 0.1462(2) 0.86066(10) 0.0414(5) Uani 1 1 d .
C2 C -0.2663(3) 0.1094(2) 0.80057(12) 0.0526(6) Uani 1 1 d .
H2 H -0.3137 0.0745 0.8390 0.063 Uiso 1 1 calc R
C3 C -0.2811(4) 0.0057(3) 0.75515(14) 0.0676(8) Uani 1 1 d .
H3A H -0.2287 0.0385 0.7185 0.101 Uiso 1 1 calc R
H3B H -0.3840 -0.0380 0.7427 0.101 Uiso 1 1 calc R
H3C H -0.2401 -0.0502 0.7750 0.101 Uiso 1 1 calc R
C4 C -0.3418(3) 0.1906(3) 0.77264(16) 0.0683(8) Uani 1 1 d .
H4A H -0.3400 0.2522 0.8037 0.102 Uiso 1 1 calc R
H4B H -0.4427 0.1413 0.7594 0.102 Uiso 1 1 calc R
H4C H -0.2913 0.2305 0.7368 0.102 Uiso 1 1 calc R
C5 C 0.1885(3) 0.1856(2) 0.91967(12) 0.0557(7) Uani 1 1 d .
H5 H 0.1285 0.1140 0.9427 0.067 Uiso 1 1 calc R
C6 C 0.3218(4) 0.1646(3) 0.90109(15) 0.0851(12) Uani 1 1 d .
H6A H 0.2928 0.0897 0.8754 0.128 Uiso 1 1 calc R
H6B H 0.3795 0.1572 0.9383 0.128 Uiso 1 1 calc R
H6C H 0.3800 0.2332 0.8775 0.128 Uiso 1 1 calc R
C7 C 0.2303(4) 0.2979(3) 0.96139(13) 0.0680(8) Uani 1 1 d .
H7A H 0.2890 0.3687 0.9393 0.102 Uiso 1 1 calc R
H7B H 0.2867 0.2882 0.9985 0.102 Uiso 1 1 calc R
H7C H 0.1423 0.3097 0.9735 0.102 Uiso 1 1 calc R
C8 C -0.0969(3) -0.0588(2) 0.90222(13) 0.0592(7) Uani 1 1 d .
H8A H -0.0322 -0.0622 0.8704 0.089 Uiso 1 1 calc R
H8B H -0.1917 -0.1238 0.8938 0.089 Uiso 1 1 calc R
H8C H -0.0548 -0.0694 0.9430 0.089 Uiso 1 1 calc R
C9 C -0.1938(3) 0.0836(3) 0.94832(12) 0.0582(7) Uani 1 1 d .
H9A H -0.1362 0.0990 0.9881 0.087 Uiso 1 1 calc R
H9B H -0.2851 0.0150 0.9518 0.087 Uiso 1 1 calc R
H9C H -0.2150 0.1560 0.9372 0.087 Uiso 1 1 calc R
C10 C 0.3130(2) 0.84014(18) 0.62197(10) 0.0328(4) Uani 1 1 d .
C11 C 0.1595(3) 0.9075(2) 0.68452(12) 0.0460(6) Uani 1 1 d .
H11 H 0.2172 0.9867 0.6667 0.055 Uiso 1 1 calc R
C12 C 0.1945(4) 0.9162(3) 0.75423(13) 0.0717(9) Uani 1 1 d .
H12A H 0.1450 0.8370 0.7718 0.108 Uiso 1 1 calc R
H12B H 0.1615 0.9770 0.7727 0.108 Uiso 1 1 calc R
H12C H 0.2997 0.9401 0.7631 0.108 Uiso 1 1 calc R
C13 C -0.0013(3) 0.8824(3) 0.66899(18) 0.0767(10) Uani 1 1 d .
H13A H -0.0214 0.8761 0.6239 0.115 Uiso 1 1 calc R
H13B H -0.0266 0.9489 0.6860 0.115 Uiso 1 1 calc R
H13C H -0.0593 0.8060 0.6871 0.115 Uiso 1 1 calc R
C14 C 0.4641(3) 0.7595(2) 0.56510(10) 0.0416(5) Uani 1 1 d .
H14 H 0.4801 0.8350 0.5414 0.050 Uiso 1 1 calc R
C15 C 0.6096(3) 0.7524(3) 0.58520(14) 0.0648(8) Uani 1 1 d .
H15A H 0.6662 0.8240 0.6114 0.097 Uiso 1 1 calc R
H15B H 0.6620 0.7498 0.5486 0.097 Uiso 1 1 calc R
H15C H 0.5950 0.6789 0.6086 0.097 Uiso 1 1 calc R
C16 C 0.3733(3) 0.6503(3) 0.52384(13) 0.0646(8) Uani 1 1 d .
H16A H 0.3549 0.5759 0.5470 0.097 Uiso 1 1 calc R
H16B H 0.4259 0.6463 0.4875 0.097 Uiso 1 1 calc R
H16C H 0.2807 0.6581 0.5104 0.097 Uiso 1 1 calc R
C17 C 0.5013(3) 1.0320(2) 0.59348(11) 0.0432(5) Uani 1 1 d .
H17A H 0.5036 1.1049 0.6163 0.065 Uiso 1 1 calc R
H17B H 0.5372 1.0542 0.5525 0.065 Uiso 1 1 calc R
H17C H 0.5630 0.9953 0.6163 0.065 Uiso 1 1 calc R
C18 C 0.2500(3) 0.9889(2) 0.55506(11) 0.0431(5) Uani 1 1 d .
H18A H 0.1535 0.9248 0.5532 0.065 Uiso 1 1 calc R
H18B H 0.2779 1.0106 0.5129 0.065 Uiso 1 1 calc R
H18C H 0.2476 1.0606 0.5776 0.065 Uiso 1 1 calc R
C19 C 0.2617(2) 0.6218(2) 0.85790(10) 0.0375(5) Uani 1 1 d .
C20 C 0.0229(3) 0.5731(2) 0.89905(12) 0.0511(6) Uani 1 1 d .
H20 H 0.0663 0.5856 0.9427 0.061 Uiso 1 1 calc R
C21 C -0.0091(4) 0.6839(3) 0.88010(15) 0.0687(9) Uani 1 1 d .
H21A H 0.0817 0.7546 0.8819 0.103 Uiso 1 1 calc R
H21B H -0.0754 0.6981 0.9083 0.103 Uiso 1 1 calc R
H21C H -0.0542 0.6709 0.8377 0.103 Uiso 1 1 calc R
C22 C -0.1144(4) 0.4642(3) 0.89482(18) 0.0829(11) Uani 1 1 d .
H22A H -0.1588 0.4532 0.8524 0.124 Uiso 1 1 calc R
H22B H -0.1818 0.4760 0.9233 0.124 Uiso 1 1 calc R
H22C H -0.0926 0.3921 0.9060 0.124 Uiso 1 1 calc R
C23 C 0.4933(2) 0.6425(2) 0.82019(11) 0.0442(5) Uani 1 1 d .
H23 H 0.5356 0.7219 0.8440 0.053 Uiso 1 1 calc R
C24 C 0.5583(3) 0.6569(3) 0.75782(13) 0.0558(7) Uani 1 1 d .
H24A H 0.5116 0.5819 0.7325 0.084 Uiso 1 1 calc R
H24B H 0.6628 0.6734 0.7639 0.084 Uiso 1 1 calc R
H24C H 0.5425 0.7246 0.7367 0.084 Uiso 1 1 calc R
C25 C 0.5282(3) 0.5473(3) 0.85694(16) 0.0751(9) Uani 1 1 d .
H25A H 0.4880 0.5418 0.8975 0.113 Uiso 1 1 calc R
H25B H 0.6338 0.5699 0.8626 0.113 Uiso 1 1 calc R
H25C H 0.4857 0.4685 0.8346 0.113 Uiso 1 1 calc R
C26 C 0.3228(4) 0.6653(3) 0.97129(13) 0.0839(11) Uani 1 1 d .
H26A H 0.2763 0.5767 0.9718 0.126 Uiso 1 1 calc R
H26B H 0.2656 0.7030 0.9935 0.126 Uiso 1 1 calc R
H26C H 0.4210 0.6903 0.9915 0.126 Uiso 1 1 calc R
C27 C 0.4107(4) 0.8287(3) 0.89853(16) 0.0802(10) Uani 1 1 d .
H27A H 0.4158 0.8429 0.8541 0.120 Uiso 1 1 calc R
H27B H 0.5091 0.8508 0.9182 0.120 Uiso 1 1 calc R
H27C H 0.3620 0.8785 0.9171 0.120 Uiso 1 1 calc R
C28 C 0.0729(2) 0.36886(17) 0.65321(8) 0.0280(4) Uani 1 1 d .
C29 C -0.1219(2) 0.45113(19) 0.65362(10) 0.0361(5) Uani 1 1 d .
H29 H -0.2017 0.3721 0.6416 0.043 Uiso 1 1 calc R
C30 C -0.0810(3) 0.5256(2) 0.59613(11) 0.0469(6) Uani 1 1 d .
H30A H -0.0079 0.6055 0.6080 0.070 Uiso 1 1 calc R
H30B H -0.1675 0.5358 0.5762 0.070 Uiso 1 1 calc R
H30C H -0.0412 0.4835 0.5672 0.070 Uiso 1 1 calc R
C31 C -0.1746(3) 0.5190(2) 0.70066(12) 0.0500(6) Uani 1 1 d .
H31A H -0.2094 0.4673 0.7357 0.075 Uiso 1 1 calc R
H31B H -0.2540 0.5405 0.6813 0.075 Uiso 1 1 calc R
H31C H -0.0944 0.5932 0.7153 0.075 Uiso 1 1 calc R
C32 C 0.2812(2) 0.30460(19) 0.66203(10) 0.0363(5) Uani 1 1 d .
H32 H 0.2135 0.2372 0.6342 0.044 Uiso 1 1 calc R
C33 C 0.4200(3) 0.3656(3) 0.62993(16) 0.0648(8) Uani 1 1 d .
H33A H 0.3965 0.3935 0.5896 0.097 Uiso 1 1 calc R
H33B H 0.4685 0.3075 0.6239 0.097 Uiso 1 1 calc R
H33C H 0.4847 0.4353 0.6555 0.097 Uiso 1 1 calc R
C34 C 0.3121(3) 0.2520(3) 0.72246(13) 0.0591(7) Uani 1 1 d .
H34A H 0.3738 0.3179 0.7510 0.089 Uiso 1 1 calc R
H34B H 0.3620 0.1956 0.7146 0.089 Uiso 1 1 calc R
H34C H 0.2204 0.2086 0.7409 0.089 Uiso 1 1 calc R
C35 C -0.1374(3) 0.2005(2) 0.60261(11) 0.0463(6) Uani 1 1 d .
H35A H -0.1741 0.2005 0.6436 0.069 Uiso 1 1 calc R
H35B H -0.1362 0.1198 0.5925 0.069 Uiso 1 1 calc R
H35C H -0.2008 0.2209 0.5716 0.069 Uiso 1 1 calc R
C36 C 0.0796(3) 0.2915(2) 0.54616(10) 0.0466(6) Uani 1 1 d .
H36A H 0.1716 0.3609 0.5483 0.070 Uiso 1 1 calc R
H36B H 0.0170 0.2990 0.5107 0.070 Uiso 1 1 calc R
H36C H 0.0987 0.2161 0.5412 0.070 Uiso 1 1 calc R
N1 N -0.1144(2) 0.18320(18) 0.81719(9) 0.0474(5) Uani 1 1 d .
N2 N 0.1028(2) 0.19743(19) 0.86402(9) 0.0484(5) Uani 1 1 d .
N3 N -0.1141(3) 0.0553(2) 0.90161(10) 0.0577(6) Uani 1 1 d .
N4 N 0.20252(19) 0.81242(15) 0.65804(9) 0.0364(4) Uani 1 1 d .
N5 N 0.38519(19) 0.76459(16) 0.61919(8) 0.0357(4) Uani 1 1 d .
N6 N 0.3542(2) 0.94600(16) 0.58656(9) 0.0377(4) Uani 1 1 d .
N7 N 0.1237(2) 0.54815(18) 0.85841(9) 0.0433(5) Uani 1 1 d .
N8 N 0.33475(19) 0.61198(17) 0.80951(8) 0.0378(4) Uani 1 1 d .
N9 N 0.3308(2) 0.7036(2) 0.90759(9) 0.0497(5) Uani 1 1 d .
N10 N 0.00200(17) 0.42667(14) 0.68412(7) 0.0273(3) Uani 1 1 d .
N11 N 0.20979(18) 0.39207(14) 0.67499(8) 0.0289(3) Uani 1 1 d .
N12 N 0.00757(19) 0.28898(16) 0.60281(8) 0.0365(4) Uani 1 1 d .
Sr1 Sr 0.10087(2) 0.367104(16) 0.791875(8) 0.02933(6) Uani 1 1 d .
Sr2 Sr 0.24456(2) 0.623802(16) 0.697687(8) 0.02944(6) Uani 1 1 d .

loop_
_atom_site_aniso_label
_atom_site_aniso_U_11
_atom_site_aniso_U_22
_atom_site_aniso_U_33
_atom_site_aniso_U_23
_atom_site_aniso_U_13
_atom_site_aniso_U_12
C1 0.0551(15) 0.0364(12) 0.0378(11) 0.0083(9) 0.0123(10) 0.0207(11)
C2 0.0410(14) 0.0511(15) 0.0590(15) 0.0213(12) 0.0088(12) 0.0071(11)
C3 0.073(2) 0.0525(17) 0.0727(19) 0.0072(15) -0.0105(16) 0.0188(15)
C4 0.0412(15) 0.0638(19) 0.098(2) 0.0135(17) 0.0059(15) 0.0157(14)
C5 0.0689(18) 0.0499(15) 0.0454(14) 0.0138(12) -0.0115(12) 0.0200(13)
C6 0.109(3) 0.099(3) 0.073(2) -0.0309(19) -0.048(2) 0.077(2)
C7 0.084(2) 0.072(2) 0.0520(16) -0.0020(14) 0.0018(15) 0.0340(18)
C8 0.078(2) 0.0408(14) 0.0609(17) 0.0147(12) 0.0131(14) 0.0221(14)
C9 0.0708(19) 0.0592(17) 0.0479(14) 0.0136(12) 0.0217(13) 0.0242(15)
C10 0.0315(11) 0.0265(10) 0.0370(11) 0.0006(8) -0.0011(9) 0.0069(8)
C11 0.0509(15) 0.0316(12) 0.0595(15) 0.0051(10) 0.0177(12) 0.0173(11)
C12 0.112(3) 0.0542(17) 0.0543(16) 0.0109(13) 0.0363(17) 0.0315(18)
C13 0.0584(19) 0.0623(19) 0.126(3) 0.0079(19) 0.0299(19) 0.0375(16)
C14 0.0460(13) 0.0421(13) 0.0414(12) 0.0096(10) 0.0136(10) 0.0196(11)
C15 0.0489(16) 0.093(2) 0.0636(17) 0.0077(16) 0.0216(13) 0.0360(16)
C16 0.072(2) 0.0629(18) 0.0573(17) -0.0070(14) 0.0132(14) 0.0217(16)
C17 0.0461(14) 0.0314(11) 0.0429(12) 0.0034(9) 0.0005(10) 0.0032(10)
C18 0.0511(14) 0.0387(12) 0.0419(12) 0.0028(10) -0.0031(10) 0.0202(11)
C19 0.0421(13) 0.0347(11) 0.0382(11) -0.0094(9) -0.0071(9) 0.0188(10)
C20 0.0526(15) 0.0614(16) 0.0491(14) -0.0054(12) 0.0107(12) 0.0313(13)
C21 0.078(2) 0.0572(18) 0.086(2) 0.0089(15) 0.0384(17) 0.0374(16)
C22 0.081(2) 0.0585(19) 0.123(3) 0.0273(19) 0.058(2) 0.0336(17)
C23 0.0345(12) 0.0455(13) 0.0499(13) -0.0117(11) -0.0041(10) 0.0129(10)
C24 0.0319(13) 0.0675(18) 0.0687(17) -0.0026(14) 0.0088(12) 0.0179(12)
C25 0.0537(18) 0.092(2) 0.082(2) 0.0124(18) -0.0119(16) 0.0323(17)
C26 0.113(3) 0.098(3) 0.0441(16) -0.0255(16) -0.0187(17) 0.047(2)
C27 0.085(2) 0.0496(18) 0.093(2) -0.0327(17) -0.0059(19) 0.0122(17)
C28 0.0313(11) 0.0233(9) 0.0257(9) 0.0019(7) 0.0020(8) 0.0054(8)
C29 0.0259(11) 0.0310(11) 0.0482(12) 0.0023(9) -0.0043(9) 0.0075(9)
C30 0.0495(14) 0.0491(14) 0.0414(12) 0.0065(11) -0.0107(11) 0.0190(12)
C31 0.0417(14) 0.0525(15) 0.0646(16) 0.0081(12) 0.0087(12) 0.0266(12)
C32 0.0378(12) 0.0304(11) 0.0441(12) -0.0067(9) 0.0028(9) 0.0168(9)
C33 0.0492(16) 0.0482(16) 0.104(2) -0.0057(15) 0.0284(16) 0.0229(13)
C34 0.077(2) 0.0550(16) 0.0643(17) -0.0056(13) -0.0059(14) 0.0483(15)
C35 0.0447(14) 0.0335(12) 0.0461(13) -0.0037(10) -0.0041(11) -0.0021(10)
C36 0.0577(16) 0.0448(13) 0.0310(11) -0.0060(10) 0.0063(10) 0.0105(12)
N1 0.0406(11) 0.0439(11) 0.0534(12) 0.0218(9) 0.0053(9) 0.0093(9)
N2 0.0474(12) 0.0515(12) 0.0458(11) 0.0196(9) -0.0030(9) 0.0179(10)
N3 0.0855(17) 0.0482(12) 0.0559(13) 0.0267(10) 0.0365(12) 0.0385(12)
N4 0.0346(10) 0.0270(9) 0.0490(10) 0.0041(8) 0.0097(8) 0.0117(8)
N5 0.0363(10) 0.0347(10) 0.0404(10) 0.0091(8) 0.0113(8) 0.0165(8)
N6 0.0355(10) 0.0303(9) 0.0448(10) 0.0086(8) 0.0013(8) 0.0089(8)
N7 0.0437(12) 0.0473(11) 0.0417(10) -0.0077(9) 0.0039(9) 0.0198(9)
N8 0.0324(10) 0.0426(11) 0.0349(9) -0.0080(8) 0.0009(7) 0.0097(8)
N9 0.0508(13) 0.0507(13) 0.0446(11) -0.0220(10) -0.0070(9) 0.0172(10)
N10 0.0241(8) 0.0273(8) 0.0292(8) 0.0015(7) 0.0003(6) 0.0078(7)
N11 0.0295(9) 0.0236(8) 0.0340(8) -0.0039(7) 0.0029(7) 0.0101(7)
N12 0.0364(10) 0.0337(9) 0.0303(9) -0.0064(7) 0.0012(7) 0.0021(8)
Sr1 0.03300(11) 0.02975(11) 0.02642(10) 0.00359(7) 0.00254(7) 0.01259(8)
Sr2 0.02869(11) 0.02269(10) 0.03439(10) 0.00146(7) 0.00181(8) 0.00622(8)

loop_
_atom_type_symbol
_atom_type_description
_atom_type_scat_dispersion_real
_atom_type_scat_dispersion_imag
_atom_type_scat_source
C C 0.0033 0.0016 'International Tables Vol C Tables 4.2.6.8 and 6.1.1.4'
H H 0.0000 0.0000 'International Tables Vol C Tables 4.2.6.8 and 6.1.1.4'
N N 0.0061 0.0033 'International Tables Vol C Tables 4.2.6.8 and 6.1.1.4'
Sr Sr -1.5307 3.2498 'International Tables Vol C Tables 4.2.6.8 and 6.1.1.4'

loop_
_geom_angle_atom_site_label_1
_geom_angle_atom_site_label_2
_geom_angle_atom_site_label_3
_geom_angle
N2 C1 N1 117.7(2)
N2 C1 N3 122.4(2)
N1 C1 N3 119.9(2)
N2 C1 Sr1 59.99(11)
N1 C1 Sr1 58.83(12)
N3 C1 Sr1 168.82(16)
N1 C2 C4 108.7(2)
N1 C2 C3 111.7(2)
C4 C2 C3 110.1(2)
N1 C2 H2 108.7
C4 C2 H2 108.7
C3 C2 H2 108.7
C2 C3 H3A 109.5
C2 C3 H3B 109.5
H3A C3 H3B 109.5
C2 C3 H3C 109.5
H3A C3 H3C 109.5
H3B C3 H3C 109.5
C2 C4 H4A 109.5
C2 C4 H4B 109.5
H4A C4 H4B 109.5
C2 C4 H4C 109.5
H4A C4 H4C 109.5
H4B C4 H4C 109.5
N2 C5 C6 109.4(2)
N2 C5 C7 110.5(2)
C6 C5 C7 110.5(3)
N2 C5 H5 108.8
C6 C5 H5 108.8
C7 C5 H5 108.8
C5 C6 H6A 109.5
C5 C6 H6B 109.5
H6A C6 H6B 109.5
C5 C6 H6C 109.5
H6A C6 H6C 109.5
H6B C6 H6C 109.5
C5 C7 H7A 109.5
C5 C7 H7B 109.5
H7A C7 H7B 109.5
C5 C7 H7C 109.5
H7A C7 H7C 109.5
H7B C7 H7C 109.5
N3 C8 H8A 109.5
N3 C8 H8B 109.5
H8A C8 H8B 109.5
N3 C8 H8C 109.5
H8A C8 H8C 109.5
H8B C8 H8C 109.5
N3 C9 H9A 109.5
N3 C9 H9B 109.5
H9A C9 H9B 109.5
N3 C9 H9C 109.5
H9A C9 H9C 109.5
H9B C9 H9C 109.5
N4 C10 N5 118.12(18)
N4 C10 N6 122.09(19)
N5 C10 N6 119.80(19)
N4 C10 Sr2 60.14(11)
N5 C10 Sr2 58.06(10)
N6 C10 Sr2 176.82(15)
N4 C11 C12 108.9(2)
N4 C11 C13 111.1(2)
C12 C11 C13 111.0(2)
N4 C11 H11 108.6
C12 C11 H11 108.6
C13 C11 H11 108.6
C11 C12 H12A 109.5
C11 C12 H12B 109.5
H12A C12 H12B 109.5
C11 C12 H12C 109.5
H12A C12 H12C 109.5
H12B C12 H12C 109.5
C11 C13 H13A 109.5
C11 C13 H13B 109.5
H13A C13 H13B 109.5
C11 C13 H13C 109.5
H13A C13 H13C 109.5
H13B C13 H13C 109.5
N5 C14 C15 110.09(19)
N5 C14 C16 109.1(2)
C15 C14 C16 111.0(2)
N5 C14 H14 108.9
C15 C14 H14 108.9
C16 C14 H14 108.9
C14 C15 H15A 109.5
C14 C15 H15B 109.5
H15A C15 H15B 109.5
C14 C15 H15C 109.5
H15A C15 H15C 109.5
H15B C15 H15C 109.5
C14 C16 H16A 109.5
C14 C16 H16B 109.5
H16A C16 H16B 109.5
C14 C16 H16C 109.5
H16A C16 H16C 109.5
H16B C16 H16C 109.5
N6 C17 H17A 109.5
N6 C17 H17B 109.5
H17A C17 H17B 109.5
N6 C17 H17C 109.5
H17A C17 H17C 109.5
H17B C17 H17C 109.5
N6 C18 H18A 109.5
N6 C18 H18B 109.5
H18A C18 H18B 109.5
N6 C18 H18C 109.5
H18A C18 H18C 109.5
H18B C18 H18C 109.5
N7 C19 N8 117.79(19)
N7 C19 N9 121.4(2)
N8 C19 N9 120.8(2)
N7 C19 Sr1 50.22(11)
N8 C19 Sr1 71.39(12)
N9 C19 Sr1 156.29(16)
N7 C20 C22 107.5(2)
N7 C20 C21 111.7(2)
C22 C20 C21 109.8(2)
N7 C20 H20 109.3
C22 C20 H20 109.3
C21 C20 H20 109.3
C20 C21 H21A 109.5
C20 C21 H21B 109.5
H21A C21 H21B 109.5
C20 C21 H21C 109.5
H21A C21 H21C 109.5
H21B C21 H21C 109.5
C20 C22 H22A 109.5
C20 C22 H22B 109.5
H22A C22 H22B 109.5
C20 C22 H22C 109.5
H22A C22 H22C 109.5
H22B C22 H22C 109.5
N8 C23 C25 111.7(2)
N8 C23 C24 108.37(19)
C25 C23 C24 111.1(2)
N8 C23 H23 108.5
C25 C23 H23 108.5
C24 C23 H23 108.5
C23 C24 H24A 109.5
C23 C24 H24B 109.5
H24A C24 H24B 109.5
C23 C24 H24C 109.5
H24A C24 H24C 109.5
H24B C24 H24C 109.5
C23 C25 H25A 109.5
C23 C25 H25B 109.5
H25A C25 H25B 109.5
C23 C25 H25C 109.5
H25A C25 H25C 109.5
H25B C25 H25C 109.5
N9 C26 H26A 109.5
N9 C26 H26B 109.5
H26A C26 H26B 109.5
N9 C26 H26C 109.5
H26A C26 H26C 109.5
H26B C26 H26C 109.5
N9 C27 H27A 109.5
N9 C27 H27B 109.5
H27A C27 H27B 109.5
N9 C27 H27C 109.5
H27A C27 H27C 109.5
H27B C27 H27C 109.5
N11 C28 N10 114.83(17)
N11 C28 N12 122.65(18)
N10 C28 N12 122.51(18)
N11 C28 Sr2 63.22(10)
N10 C28 Sr2 63.45(10)
N12 C28 Sr2 147.33(13)
N11 C28 Sr1 68.07(10)
N10 C28 Sr1 62.97(10)
N12 C28 Sr1 139.34(13)
Sr2 C28 Sr1 73.28(4)
N10 C29 C31 107.22(18)
N10 C29 C30 112.37(18)
C31 C29 C30 110.07(19)
N10 C29 H29 109.0
C31 C29 H29 109.0
C30 C29 H29 109.0
C29 C30 H30A 109.5
C29 C30 H30B 109.5
H30A C30 H30B 109.5
C29 C30 H30C 109.5
H30A C30 H30C 109.5
H30B C30 H30C 109.5
C29 C31 H31A 109.5
C29 C31 H31B 109.5
H31A C31 H31B 109.5
C29 C31 H31C 109.5
H31A C31 H31C 109.5
H31B C31 H31C 109.5
N11 C32 C34 108.73(18)
N11 C32 C33 110.79(18)
C34 C32 C33 111.0(2)
N11 C32 H32 108.7
C34 C32 H32 108.7
C33 C32 H32 108.7
C32 C33 H33A 109.5
C32 C33 H33B 109.5
H33A C33 H33B 109.5
C32 C33 H33C 109.5
H33A C33 H33C 109.5
H33B C33 H33C 109.5
C32 C34 H34A 109.5
C32 C34 H34B 109.5
H34A C34 H34B 109.5
C32 C34 H34C 109.5
H34A C34 H34C 109.5
H34B C34 H34C 109.5
N12 C35 H35A 109.5
N12 C35 H35B 109.5
H35A C35 H35B 109.5
N12 C35 H35C 109.5
H35A C35 H35C 109.5
H35B C35 H35C 109.5
N12 C36 H36A 109.5
N12 C36 H36B 109.5
H36A C36 H36B 109.5
N12 C36 H36C 109.5
H36A C36 H36C 109.5
H36B C36 H36C 109.5
C1 N1 C2 119.61(19)
C1 N1 Sr1 94.37(14)
C2 N1 Sr1 145.83(15)
C1 N2 C5 120.0(2)
C1 N2 Sr1 93.58(13)
C5 N2 Sr1 136.74(16)
C8 N3 C1 121.3(2)
C8 N3 C9 118.6(2)
C1 N3 C9 119.7(2)
C10 N4 C11 120.65(18)
C10 N4 Sr2 93.05(12)
C11 N4 Sr2 135.96(14)
C10 N5 C14 120.66(18)
C10 N5 Sr2 95.16(12)
C14 N5 Sr2 138.65(14)
C10 N6 C18 122.75(18)
C10 N6 C17 119.87(18)
C18 N6 C17 115.59(18)
C19 N7 C20 121.8(2)
C19 N7 Sr1 105.63(14)
C20 N7 Sr1 132.08(16)
C19 N8 C23 117.67(18)
C19 N8 Sr2 122.94(14)
C23 N8 Sr2 115.26(13)
C19 N8 Sr1 83.51(13)
C23 N8 Sr1 128.50(14)
Sr2 N8 Sr1 79.96(5)
C19 N9 C27 122.0(2)
C19 N9 C26 121.5(2)
C27 N9 C26 116.5(2)
C28 N10 C29 120.78(17)
C28 N10 Sr1 90.47(11)
C29 N10 Sr1 142.91(13)
C28 N10 Sr2 89.89(11)
C29 N10 Sr2 113.13(12)
Sr1 N10 Sr2 83.91(4)
C28 N11 C32 119.88(17)
C28 N11 Sr2 90.25(11)
C32 N11 Sr2 146.45(13)
C28 N11 Sr1 85.58(11)
C32 N11 Sr1 112.77(12)
Sr2 N11 Sr1 81.75(4)
C28 N12 C35 122.41(18)
C28 N12 C36 122.40(18)
C35 N12 C36 115.17(18)
N7 Sr1 N1 111.48(7)
N7 Sr1 N2 107.36(7)
N1 Sr1 N2 52.88(6)
N7 Sr1 N10 100.55(6)
N1 Sr1 N10 100.96(6)
N2 Sr1 N10 147.18(6)
N7 Sr1 N11 121.41(6)
N1 Sr1 N11 121.54(6)
N2 Sr1 N11 123.25(6)
N10 Sr1 N11 48.70(5)
N7 Sr1 C1 108.62(6)
N1 Sr1 C1 26.80(6)
N2 Sr1 C1 26.43(6)
N10 Sr1 C1 126.68(6)
N11 Sr1 C1 129.91(6)
N7 Sr1 N8 48.20(6)
N1 Sr1 N8 158.23(6)
N2 Sr1 N8 119.61(6)
N10 Sr1 N8 91.85(5)
N11 Sr1 N8 80.09(5)
C1 Sr1 N8 140.51(6)
N7 Sr1 C28 122.25(6)
N1 Sr1 C28 103.45(6)
N2 Sr1 C28 130.39(6)
N10 Sr1 C28 26.56(5)
N11 Sr1 C28 26.34(5)
C1 Sr1 C28 122.20(6)
N8 Sr1 C28 95.90(5)
N7 Sr1 C19 24.15(6)
N1 Sr1 C19 133.38(7)
N2 Sr1 C19 110.56(6)
N10 Sr1 C19 101.99(5)
N11 Sr1 C19 104.03(5)
C1 Sr1 C19 122.53(6)
N8 Sr1 C19 25.10(5)
C28 Sr1 C19 114.96(5)
N7 Sr1 Sr2 74.26(5)
N1 Sr1 Sr2 148.24(4)
N2 Sr1 Sr2 157.75(5)
N10 Sr1 Sr2 48.07(3)
N11 Sr1 Sr2 47.64(3)
C1 Sr1 Sr2 174.73(5)
N8 Sr1 Sr2 44.65(3)
C28 Sr1 Sr2 53.22(4)
C19 Sr1 Sr2 61.80(4)
N5 Sr2 N8 125.71(6)
N5 Sr2 N4 53.57(6)
N8 Sr2 N4 121.88(6)
N5 Sr2 N11 113.36(5)
N8 Sr2 N11 90.90(6)
N4 Sr2 N11 146.80(6)
N5 Sr2 N10 130.81(5)
N8 Sr2 N10 102.36(5)
N4 Sr2 N10 111.59(5)
N11 Sr2 N10 49.94(5)
N5 Sr2 C10 26.78(6)
N8 Sr2 C10 127.68(6)
N4 Sr2 C10 26.81(6)
N11 Sr2 C10 134.30(5)
N10 Sr2 C10 125.68(5)
N5 Sr2 C28 116.52(6)
N8 Sr2 C28 106.46(6)
N4 Sr2 C28 125.02(6)
N11 Sr2 C28 26.53(5)
N10 Sr2 C28 26.66(5)
C10 Sr2 C28 125.68(5)
N5 Sr2 Sr1 162.46(4)
N8 Sr2 Sr1 55.38(4)
N4 Sr2 Sr1 143.33(4)
N11 Sr2 Sr1 50.61(4)
N10 Sr2 Sr1 48.03(3)
C10 Sr2 Sr1 169.83(4)
C28 Sr2 Sr1 53.50(4)

loop_
_geom_bond_atom_site_label_1
_geom_bond_atom_site_label_2
_geom_bond_distance
C1 N2 1.315(3)
C1 N1 1.333(3)
C1 N3 1.420(3)
C1 Sr1 2.948(2)
C2 N1 1.460(3)
C2 C4 1.519(4)
C2 C3 1.522(4)
C2 H2 1.0000
C3 H3A 0.9800
C3 H3B 0.9800
C3 H3C 0.9800
C4 H4A 0.9800
C4 H4B 0.9800
C4 H4C 0.9800
C5 N2 1.466(3)
C5 C6 1.504(4)
C5 C7 1.509(4)
C5 H5 1.0000
C6 H6A 0.9800
C6 H6B 0.9800
C6 H6C 0.9800
C7 H7A 0.9800
C7 H7B 0.9800
C7 H7C 0.9800
C8 N3 1.417(3)
C8 H8A 0.9800
C8 H8B 0.9800
C8 H8C 0.9800
C9 N3 1.428(3)
C9 H9A 0.9800
C9 H9B 0.9800
C9 H9C 0.9800
C10 N4 1.329(3)
C10 N5 1.331(3)
C10 N6 1.418(3)
C10 Sr2 2.942(2)
C11 N4 1.460(3)
C11 C12 1.521(4)
C11 C13 1.524(4)
C11 H11 1.0000
C12 H12A 0.9800
C12 H12B 0.9800
C12 H12C 0.9800
C13 H13A 0.9800
C13 H13B 0.9800
C13 H13C 0.9800
C14 N5 1.460(3)
C14 C15 1.508(3)
C14 C16 1.520(4)
C14 H14 1.0000
C15 H15A 0.9800
C15 H15B 0.9800
C15 H15C 0.9800
C16 H16A 0.9800
C16 H16B 0.9800
C16 H16C 0.9800
C17 N6 1.442(3)
C17 H17A 0.9800
C17 H17B 0.9800
C17 H17C 0.9800
C18 N6 1.441(3)
C18 H18A 0.9800
C18 H18B 0.9800
C18 H18C 0.9800
C19 N7 1.330(3)
C19 N8 1.336(3)
C19 N9 1.403(3)
C19 Sr1 3.130(2)
C20 N7 1.473(3)
C20 C22 1.494(4)
C20 C21 1.507(4)
C20 H20 1.0000
C21 H21A 0.9800
C21 H21B 0.9800
C21 H21C 0.9800
C22 H22A 0.9800
C22 H22B 0.9800
C22 H22C 0.9800
C23 N8 1.479(3)
C23 C25 1.509(4)
C23 C24 1.517(3)
C23 H23 1.0000
C24 H24A 0.9800
C24 H24B 0.9800
C24 H24C 0.9800
C25 H25A 0.9800
C25 H25B 0.9800
C25 H25C 0.9800
C26 N9 1.454(4)
C26 H26A 0.9800
C26 H26B 0.9800
C26 H26C 0.9800
C27 N9 1.425(4)
C27 H27A 0.9800
C27 H27B 0.9800
C27 H27C 0.9800
C28 N11 1.335(3)
C28 N10 1.341(3)
C28 N12 1.396(2)
C28 Sr2 2.9882(19)
C28 Sr1 2.9988(18)
C29 N10 1.476(2)
C29 C31 1.517(3)
C29 C30 1.523(3)
C29 H29 1.0000
C30 H30A 0.9800
C30 H30B 0.9800
C30 H30C 0.9800
C31 H31A 0.9800
C31 H31B 0.9800
C31 H31C 0.9800
C32 N11 1.479(3)
C32 C34 1.514(3)
C32 C33 1.519(3)
C32 H32 1.0000
C33 H33A 0.9800
C33 H33B 0.9800
C33 H33C 0.9800
C34 H34A 0.9800
C34 H34B 0.9800
C34 H34C 0.9800
C35 N12 1.439(3)
C35 H35A 0.9800
C35 H35B 0.9800
C35 H35C 0.9800
C36 N12 1.452(3)
C36 H36A 0.9800
C36 H36B 0.9800
C36 H36C 0.9800
N1 Sr1 2.5296(19)
N2 Sr1 2.5577(18)
N4 Sr2 2.5549(17)
N5 Sr2 2.5067(17)
N7 Sr1 2.4982(19)
N8 Sr2 2.5501(18)
N8 Sr1 2.9860(18)
N10 Sr1 2.6713(15)
N10 Sr2 2.6730(16)
N11 Sr2 2.6678(16)
N11 Sr1 2.7902(16)
Sr1 Sr2 3.5728(3)
